data_7151103
loop_
_publ_author_name
'Bouet, Alexis'
'Deguest, Geoffrey'
'Heller, Barbara'
'Papamica\"el, Cyril'
'Dupas, Georges'
'Oudeyer, Sylvain'
'Marsais, Francis'
'Levacher, Vincent'

_publ_section_title
;
 Preparation of new axially chiral bridged 2,2'-bipyridines and pyridyl
 monooxazolines (pymox). Evaluation in copper(I)-catalyzed
 enantioselective cyclopropanation.
;
_journal_issue 9
_journal_name_full 'Organic &amp; biomolecular chemistry'
_journal_page_first 1397
_journal_page_last 1404
_journal_paper_doi 10.1039/b701549f
_journal_volume 5
_journal_year 2007
_chemical_absolute_configuration syn
_chemical_formula_sum 'C27 H21 N3 O2'
_chemical_formula_weight 419.47
_chemical_name_systematic
;
?
;
_space_group_IT_number 19
_symmetry_cell_setting orthorhombic
_symmetry_space_group_name_Hall 'P 2ac 2ab'
_symmetry_space_group_name_H-M 'P 21 21 21'
_atom_sites_solution_hydrogens geom
_atom_sites_solution_primary direct
_atom_sites_solution_secondary difmap
_audit_creation_method SHELXL-97
_cell_angle_alpha 90.00
_cell_angle_beta 90.00
_cell_angle_gamma 90.00
_cell_formula_units_Z 12
_cell_length_a 10.052(2)
_cell_length_b 15.052(3)
_cell_length_c 42.205(8)
_cell_measurement_reflns_used all
_cell_measurement_temperature 200(2)
_cell_volume 6386(2)
_computing_data_collection STOE-X-AREA
_computing_molecular_graphics XP
_computing_structure_refinement 'SHELXL-97 (Sheldrick, 1997)'
_computing_structure_solution 'SHELXS-97 (Sheldrick, 1990)'
_diffrn_ambient_temperature 200(2)
_diffrn_measured_fraction_theta_full 1.000
_diffrn_measured_fraction_theta_max 1.000
_diffrn_measurement_device_type 'STOE-IPDS II'
_diffrn_radiation_monochromator graphite
_diffrn_radiation_source 'fine-focus sealed tube'
_diffrn_radiation_type MoK\a
_diffrn_radiation_wavelength 0.71073
_diffrn_reflns_av_R_equivalents 0.0339
_diffrn_reflns_av_sigmaI/netI 0.0344
_diffrn_reflns_limit_h_max 11
_diffrn_reflns_limit_h_min -11
_diffrn_reflns_limit_k_max 16
_diffrn_reflns_limit_k_min -16
_diffrn_reflns_limit_l_max 46
_diffrn_reflns_limit_l_min -46
_diffrn_reflns_number 62075
_diffrn_reflns_theta_full 23.00
_diffrn_reflns_theta_max 23.00
_diffrn_reflns_theta_min 1.44
_exptl_absorpt_coefficient_mu 0.084
_exptl_absorpt_correction_type none
_exptl_crystal_colour colourless
_exptl_crystal_density_diffrn 1.309
_exptl_crystal_density_method 'not measured'
_exptl_crystal_description prism
_exptl_crystal_F_000 2640
_exptl_crystal_size_max 0.4
_exptl_crystal_size_mid 0.4
_exptl_crystal_size_min 0.3
_refine_diff_density_max 0.446
_refine_diff_density_min -0.432
_refine_diff_density_rms 0.088
_refine_ls_abs_structure_details 'Flack H D (1983), Acta Cryst. A39, 876-881'
_refine_ls_abs_structure_Flack -0.2(18)
_refine_ls_extinction_coef 0.0085(8)
_refine_ls_extinction_expression Fc^*^=kFc[1+0.001xFc^2^\l^3^/sin(2\q)]^-1/4^
_refine_ls_extinction_method SHELXL
_refine_ls_goodness_of_fit_ref 1.023
_refine_ls_hydrogen_treatment mixed
_refine_ls_matrix_type full
_refine_ls_number_parameters 832
_refine_ls_number_reflns 8869
_refine_ls_number_restraints 31
_refine_ls_restrained_S_all 1.023
_refine_ls_R_factor_all 0.0859
_refine_ls_R_factor_gt 0.0684
_refine_ls_shift/su_max 0.000
_refine_ls_shift/su_mean 0.000
_refine_ls_structure_factor_coef Fsqd
_refine_ls_weighting_details 'calc w=1/[\s^2^(Fo^2^)+(0.1343P)^2^+0.0000P] where P=(Fo^2^+2Fc^2^)/3'
_refine_ls_weighting_scheme calc
_refine_ls_wR_factor_gt 0.1820
_refine_ls_wR_factor_ref 0.1931
_reflns_number_gt 6461
_reflns_number_total 8869
_reflns_threshold_expression >2sigma(I)
_cod_data_source_file b701549f.txt
_cod_data_source_block ks466
_cod_original_sg_symbol_H-M P2(1)2(1)2(1)
_cod_database_code 7151103

loop_
_symmetry_equiv_pos_as_xyz
'x, y, z'
'-x+1/2, -y, z+1/2'
'-x, y+1/2, -z+1/2'
'x+1/2, -y+1/2, -z'

loop_
_atom_site_label
_atom_site_type_symbol
_atom_site_fract_x
_atom_site_fract_y
_atom_site_fract_z
_atom_site_U_iso_or_equiv
_atom_site_adp_type
_atom_site_occupancy
_atom_site_symmetry_multiplicity
_atom_site_calc_flag
_atom_site_refinement_flags
_atom_site_disorder_assembly
_atom_site_disorder_group
C24 C -1.1950(4) -0.1932(3) -0.43016(10) 0.0409(10) Uani 1 1 d . . .
H24 H -1.1327 -0.2300 -0.4408 0.049 Uiso 1 1 calc R . .
N3 N -1.2435(3) -0.0540(2) -0.40609(8) 0.0398(8) Uani 1 1 d . . .
C51 C 0.2407(7) -0.6910(4) -0.40225(12) 0.0770(17) Uani 1 1 d . . .
H51 H 0.1829 -0.7279 -0.3903 0.092 Uiso 1 1 calc R . .
N6 N 0.2804(4) -0.5519(3) -0.42799(9) 0.0577(10) Uani 1 1 d . . .
C78 C -0.2603(7) -0.8136(4) -0.26342(12) 0.0773(17) Uani 1 1 d . . .
H78 H -0.3171 -0.7771 -0.2758 0.093 Uiso 1 1 calc R . .
N9 N -0.2225(5) -0.9520(3) -0.23730(10) 0.0695(12) Uani 1 1 d . . .
C4 C -0.4075(3) 0.1208(3) -0.48694(8) 0.0365(9) Uani 1 1 d D . .
C7 C -0.3638(6) 0.2947(4) -0.50784(11) 0.0823(19) Uani 1 1 d D . .
H7 H -0.3498 0.3542 -0.5147 0.099 Uiso 1 1 calc R A 1
C5A C -0.3416(8) 0.1804(4) -0.46793(19) 0.065(2) Uiso 0.601(6) 1 d PD B 1
H5A H -0.3106 0.1630 -0.4476 0.078 Uiso 0.601(6) 1 calc PR B 1
C6A C -0.3210(11) 0.2655(6) -0.47871(19) 0.098(3) Uiso 0.601(6) 1 d PD B 1
H6A H -0.2750 0.3061 -0.4654 0.118 Uiso 0.601(6) 1 calc PR B 1
C8A C -0.4277(7) 0.2336(3) -0.52657(18) 0.057(2) Uiso 0.601(6) 1 d PD B 1
H8A H -0.4590 0.2510 -0.5469 0.068 Uiso 0.601(6) 1 calc PR B 1
C9A C -0.4474(7) 0.1477(4) -0.51656(12) 0.0470(19) Uiso 0.601(6) 1 d PD B 1
H9A H -0.4892 0.1063 -0.5303 0.056 Uiso 0.601(6) 1 calc PR B 1
C5B C -0.2808(8) 0.1564(8) -0.4872(3) 0.069(4) Uiso 0.399(6) 1 d PD B 2
H5B H -0.2083 0.1228 -0.4791 0.083 Uiso 0.399(6) 1 calc PR B 2
C6B C -0.2590(11) 0.2405(7) -0.4992(4) 0.076(4) Uiso 0.399(6) 1 d PD B 2
H6B H -0.1704 0.2614 -0.5016 0.091 Uiso 0.399(6) 1 calc PR B 2
C8B C -0.4916(9) 0.2611(7) -0.5075(3) 0.073(4) Uiso 0.399(6) 1 d PD B 2
H8B H -0.5640 0.2942 -0.5158 0.088 Uiso 0.399(6) 1 calc PR B 2
C9B C -0.5104(9) 0.1776(5) -0.4947(3) 0.055(3) Uiso 0.399(6) 1 d PD B 2
H9B H -0.5990 0.1582 -0.4910 0.066 Uiso 0.399(6) 1 calc PR B 2
C58A C -1.0759(7) -1.1156(2) -0.31869(15) 0.0612(14) Uiso 0.543(8) 1 d PGD C 1
C59A C -1.2061(6) -1.1453(4) -0.3218(2) 0.089(4) Uiso 0.543(8) 1 d PG C 1
H59A H -1.2780 -1.1077 -0.3160 0.107 Uiso 0.543(8) 1 calc PR C 1
C60A C -1.2312(5) -1.2301(4) -0.3334(2) 0.093(4) Uiso 0.543(8) 1 d PG C 1
H60A H -1.3202 -1.2504 -0.3356 0.112 Uiso 0.543(8) 1 calc PR C 1
C61A C -1.1261(8) -1.2851(3) -0.34198(17) 0.097(2) Uiso 0.543(8) 1 d PG C 1
H61A H -1.1432 -1.3430 -0.3499 0.116 Uiso 0.543(8) 1 calc PR C 1
C62A C -0.9958(6) -1.2553(3) -0.33887(18) 0.073(3) Uiso 0.543(8) 1 d PG C 1
H62A H -0.9240 -1.2929 -0.3447 0.087 Uiso 0.543(8) 1 calc PR C 1
C63A C -0.9707(5) -1.1705(4) -0.32723(18) 0.061(3) Uiso 0.543(8) 1 d PG C 1
H63A H -0.8817 -1.1502 -0.3251 0.073 Uiso 0.543(8) 1 calc PR C 1
C58B C -1.0553(9) -1.1163(3) -0.31977(18) 0.0612(14) Uiso 0.457(8) 1 d PGD C 2
C59B C -1.1537(10) -1.1631(5) -0.30370(19) 0.107(5) Uiso 0.457(8) 1 d PG C 2
H59B H -1.1958 -1.1374 -0.2858 0.129 Uiso 0.457(8) 1 calc PR C 2
C60B C -1.1904(10) -1.2474(5) -0.3139(2) 0.115(6) Uiso 0.457(8) 1 d PG C 2
H60B H -1.2576 -1.2793 -0.3029 0.138 Uiso 0.457(8) 1 calc PR C 2
C61B C -1.1287(9) -1.2850(3) -0.3401(2) 0.097(2) Uiso 0.457(8) 1 d PG C 2
H61B H -1.1538 -1.3427 -0.3471 0.116 Uiso 0.457(8) 1 calc PR C 2
C62B C -1.0303(8) -1.2383(4) -0.35620(17) 0.058(3) Uiso 0.457(8) 1 d PG C 2
H62B H -0.9882 -1.2640 -0.3741 0.069 Uiso 0.457(8) 1 calc PR C 2
C63B C -0.9936(7) -1.1540(4) -0.34602(18) 0.048(3) Uiso 0.457(8) 1 d PG C 2
H63B H -0.9264 -1.1220 -0.3570 0.057 Uiso 0.457(8) 1 calc PR C 2
C1 C -0.6069(3) -0.0665(3) -0.49642(9) 0.0308(9) Uani 1 1 d . B .
C2 C -0.3790(4) -0.0444(3) -0.49840(10) 0.0439(10) Uani 1 1 d . . .
H2A H -0.3062 -0.0217 -0.5120 0.053 Uiso 1 1 calc R B .
H2B H -0.3473 -0.0979 -0.4870 0.053 Uiso 1 1 calc R . .
C3 C -0.4246(3) 0.0263(3) -0.47521(9) 0.0364(9) Uani 1 1 d . B .
H3 H -0.3762 0.0188 -0.4547 0.044 Uiso 1 1 calc R . .
C10 C -0.6325(3) 0.0209(2) -0.44479(9) 0.0286(8) Uani 1 1 d . B .
C11 C -0.7720(3) -0.0144(2) -0.44056(8) 0.0257(8) Uani 1 1 d . . .
C12 C -0.8112(3) -0.1021(2) -0.44622(8) 0.0290(9) Uani 1 1 d . . .
C13 C -0.7228(3) -0.1728(2) -0.45821(8) 0.0287(8) Uani 1 1 d . . .
C14 C -0.7367(3) -0.2591(2) -0.44644(10) 0.0338(9) Uani 1 1 d . . .
H14 H -0.8023 -0.2701 -0.4307 0.041 Uiso 1 1 calc R . .
C15 C -0.6600(4) -0.3285(3) -0.45657(9) 0.0421(10) Uani 1 1 d . . .
H15 H -0.6707 -0.3860 -0.4476 0.051 Uiso 1 1 calc R . .
C16 C -0.5657(4) -0.3137(3) -0.48029(10) 0.0453(10) Uani 1 1 d . . .
H16 H -0.5123 -0.3612 -0.4879 0.054 Uiso 1 1 calc R . .
C17 C -0.5509(4) -0.2288(3) -0.49264(9) 0.0405(10) Uani 1 1 d . . .
H17 H -0.4875 -0.2191 -0.5090 0.049 Uiso 1 1 calc R . .
C18 C -0.6259(3) -0.1581(2) -0.48189(9) 0.0334(9) Uani 1 1 d . . .
C19 C -0.7238(3) -0.0351(3) -0.51583(9) 0.0350(9) Uani 1 1 d . . .
H19A H -0.8041 -0.0353 -0.5027 0.052 Uiso 1 1 calc R . .
H19B H -0.7365 -0.0749 -0.5340 0.052 Uiso 1 1 calc R . .
H19C H -0.7067 0.0253 -0.5235 0.052 Uiso 1 1 calc R . .
C20 C -0.8646(3) 0.0438(2) -0.42807(8) 0.0284(8) Uani 1 1 d . . .
H20 H -0.8400 0.1035 -0.4238 0.034 Uiso 1 1 calc R . .
C21 C -0.9940(3) 0.0152(2) -0.42170(8) 0.0280(8) Uani 1 1 d . . .
H21 H -1.0589 0.0548 -0.4134 0.034 Uiso 1 1 calc R . .
C22 C -1.0246(3) -0.0730(2) -0.42787(8) 0.0264(8) Uani 1 1 d . . .
C23 C -1.1607(3) -0.1087(2) -0.42104(9) 0.0291(8) Uani 1 1 d . . .
C27 C -1.3664(4) -0.0861(3) -0.40030(12) 0.0514(12) Uani 1 1 d . . .
H27 H -1.4278 -0.0479 -0.3899 0.062 Uiso 1 1 calc R . .
C26 C -1.4083(4) -0.1669(3) -0.40804(12) 0.0534(12) Uani 1 1 d . . .
H26 H -1.4962 -0.1850 -0.4030 0.064 Uiso 1 1 calc R . .
C25 C -1.3237(4) -0.2243(3) -0.42347(11) 0.0497(12) Uani 1 1 d . . .
H25 H -1.3511 -0.2824 -0.4293 0.060 Uiso 1 1 calc R . .
C28 C -0.3535(5) -0.5707(3) -0.33630(10) 0.0586(13) Uani 1 1 d . . .
C29 C -0.5828(6) -0.5528(3) -0.33326(12) 0.0661(14) Uani 1 1 d . . .
H29A H -0.6538 -0.5293 -0.3193 0.079 Uiso 1 1 calc R . .
H29B H -0.6160 -0.6067 -0.3441 0.079 Uiso 1 1 calc R . .
C30 C -0.5378(5) -0.4825(3) -0.35729(10) 0.0562(12) Uani 1 1 d . . .
H30 H -0.5847 -0.4929 -0.3779 0.067 Uiso 1 1 calc R . .
C31 C -0.5638(5) -0.3882(3) -0.34649(10) 0.0517(11) Uani 1 1 d . . .
C32 C -0.6375(5) -0.3284(4) -0.36551(12) 0.0723(16) Uani 1 1 d . . .
H32 H -0.6700 -0.3477 -0.3855 0.087 Uiso 1 1 calc R . .
C33 C -0.6630(6) -0.2425(4) -0.35568(13) 0.0833(19) Uani 1 1 d . . .
H33 H -0.7115 -0.2030 -0.3689 0.100 Uiso 1 1 calc R . .
C34 C -0.6184(6) -0.2156(4) -0.32712(14) 0.0861(19) Uani 1 1 d . . .
H34 H -0.6322 -0.1558 -0.3208 0.103 Uiso 1 1 calc R . .
C35 C -0.5548(6) -0.2714(3) -0.30743(13) 0.0711(15) Uani 1 1 d . . .
H35 H -0.5276 -0.2520 -0.2870 0.085 Uiso 1 1 calc R . .
C36 C -0.5298(6) -0.3563(3) -0.31707(12) 0.0744(17) Uani 1 1 d . . .
H36 H -0.4866 -0.3954 -0.3027 0.089 Uiso 1 1 calc R . .
C37 C -0.3300(5) -0.4824(3) -0.38710(10) 0.0548(12) Uani 1 1 d . . .
C38 C -0.1903(5) -0.5148(3) -0.39148(9) 0.0481(11) Uani 1 1 d . . .
C39 C -0.1486(6) -0.6038(3) -0.38691(10) 0.0547(13) Uani 1 1 d . . .
C40 C -0.2372(5) -0.6752(3) -0.37516(10) 0.0520(12) Uani 1 1 d . . .
C41 C -0.2247(5) -0.7603(3) -0.38858(12) 0.0616(14) Uani 1 1 d . . .
H41 H -0.1613 -0.7697 -0.4049 0.074 Uiso 1 1 calc R . .
C42 C -0.3022(5) -0.8306(3) -0.37862(13) 0.0635(14) Uani 1 1 d . . .
H42 H -0.2925 -0.8875 -0.3880 0.076 Uiso 1 1 calc R . .
C43 C -0.3937(6) -0.8169(3) -0.35484(14) 0.0701(15) Uani 1 1 d . . .
H43 H -0.4473 -0.8650 -0.3478 0.084 Uiso 1 1 calc R . .
C44 C -0.4084(6) -0.7344(3) -0.34118(12) 0.0661(14) Uani 1 1 d . . .
H44 H -0.4708 -0.7267 -0.3245 0.079 Uiso 1 1 calc R . .
C45 C -0.3334(5) -0.6621(3) -0.35135(10) 0.0561(12) Uani 1 1 d . . .
C46 C -0.2362(5) -0.5401(3) -0.31665(10) 0.0624(14) Uani 1 1 d . . .
H46A H -0.1562 -0.5385 -0.3299 0.094 Uiso 1 1 calc R . .
H46B H -0.2224 -0.5814 -0.2990 0.094 Uiso 1 1 calc R . .
H46C H -0.2540 -0.4805 -0.3083 0.094 Uiso 1 1 calc R . .
C47 C -0.0985(5) -0.4558(3) -0.40371(10) 0.0554(13) Uani 1 1 d . . .
H47 H -0.1241 -0.3962 -0.4080 0.067 Uiso 1 1 calc R . .
C48 C 0.0299(5) -0.4826(3) -0.40982(11) 0.0549(12) Uani 1 1 d . . .
H48 H 0.0942 -0.4413 -0.4173 0.066 Uiso 1 1 calc R . .
C49 C 0.0640(5) -0.5713(3) -0.40487(10) 0.0563(12) Uani 1 1 d . . .
C50 C 0.1998(5) -0.6058(3) -0.41212(11) 0.0575(13) Uani 1 1 d . . .
C54 C 0.4014(5) -0.5822(4) -0.43453(13) 0.0708(15) Uani 1 1 d . . .
H54 H 0.4598 -0.5440 -0.4458 0.085 Uiso 1 1 calc R . .
C53 C 0.4479(6) -0.6635(4) -0.42634(15) 0.0816(18) Uani 1 1 d . . .
H53 H 0.5359 -0.6810 -0.4317 0.098 Uiso 1 1 calc R . .
C52 C 0.3659(7) -0.7197(4) -0.41034(15) 0.087(2) Uani 1 1 d . . .
H52 H 0.3948 -0.7778 -0.4048 0.104 Uiso 1 1 calc R . .
C55 C -0.8537(6) -0.9316(4) -0.32933(11) 0.0681(15) Uani 1 1 d . C .
C56 C -1.0795(7) -0.9496(4) -0.33272(14) 0.084(2) Uani 1 1 d . C .
H56A H -1.1513 -0.9726 -0.3465 0.101 Uiso 1 1 calc R . .
H56B H -1.1111 -0.8946 -0.3222 0.101 Uiso 1 1 calc R . .
C57 C -1.0390(6) -1.0194(4) -0.30797(12) 0.0709(15) Uani 1 1 d D . .
H57A H -1.0855 -1.0061 -0.2876 0.085 Uiso 0.543(8) 1 calc PR C 1
H57B H -1.0875 -1.0100 -0.2876 0.085 Uiso 0.457(8) 1 d PR C 2
C64 C -0.8312(6) -1.0203(3) -0.27813(12) 0.0637(14) Uani 1 1 d . . .
C65 C -0.6918(5) -0.9876(3) -0.27384(10) 0.0577(13) Uani 1 1 d . C .
C66 C -0.6505(7) -0.8980(3) -0.27866(10) 0.0635(15) Uani 1 1 d . . .
C67 C -0.7420(6) -0.8278(3) -0.29023(11) 0.0668(15) Uani 1 1 d . C .
C68 C -0.7301(6) -0.7437(3) -0.27666(13) 0.0732(16) Uani 1 1 d . . .
H68 H -0.6674 -0.7344 -0.2602 0.088 Uiso 1 1 calc R C .
C69 C -0.8077(7) -0.6738(4) -0.28677(14) 0.0787(17) Uani 1 1 d . C .
H69 H -0.7989 -0.6172 -0.2770 0.094 Uiso 1 1 calc R . .
C70 C -0.8977(7) -0.6857(4) -0.31089(15) 0.0796(17) Uani 1 1 d . . .
H70 H -0.9501 -0.6373 -0.3182 0.095 Uiso 1 1 calc R C .
C71 C -0.9115(7) -0.7697(4) -0.32458(13) 0.0821(19) Uani 1 1 d . C .
H71 H -0.9737 -0.7783 -0.3412 0.099 Uiso 1 1 calc R . .
C72 C -0.8348(6) -0.8408(4) -0.31406(11) 0.0714(16) Uani 1 1 d . . .
C73 C -0.7369(6) -0.9616(4) -0.34878(11) 0.0757(17) Uani 1 1 d . . .
H73A H -0.6567 -0.9619 -0.3356 0.114 Uiso 1 1 calc R C .
H73B H -0.7244 -0.9209 -0.3666 0.114 Uiso 1 1 calc R . .
H73C H -0.7535 -1.0217 -0.3568 0.114 Uiso 1 1 calc R . .
C74 C -0.5994(6) -1.0470(3) -0.26226(11) 0.0625(14) Uani 1 1 d . . .
H74 H -0.6249 -1.1068 -0.2584 0.075 Uiso 1 1 calc R C .
C75 C -0.4721(6) -1.0211(3) -0.25626(11) 0.0617(14) Uani 1 1 d . C .
H75 H -0.4078 -1.0623 -0.2487 0.074 Uiso 1 1 calc R . .
C76 C -0.4384(6) -0.9316(3) -0.26159(10) 0.0611(14) Uani 1 1 d . . .
C77 C -0.3027(6) -0.8974(3) -0.25384(11) 0.0628(14) Uani 1 1 d . C .
C81 C -0.1025(7) -0.9209(4) -0.22955(13) 0.0769(16) Uani 1 1 d . . .
H81 H -0.0450 -0.9586 -0.2178 0.092 Uiso 1 1 calc R . .
C80 C -0.0573(7) -0.8383(4) -0.23746(13) 0.0781(17) Uani 1 1 d . . .
H80 H 0.0284 -0.8192 -0.2308 0.094 Uiso 1 1 calc R . .
C79 C -0.1365(7) -0.7836(4) -0.25496(14) 0.0797(18) Uani 1 1 d . . .
H79 H -0.1067 -0.7262 -0.2611 0.096 Uiso 1 1 calc R . .
N1 N -0.5662(2) -0.0020(2) -0.47125(7) 0.0289(7) Uani 1 1 d . . .
N2 N -0.9370(2) -0.13103(19) -0.43909(7) 0.0270(7) Uani 1 1 d . . .
N4 N -0.3969(4) -0.5060(2) -0.36090(8) 0.0516(10) Uani 1 1 d . . .
N5 N -0.0234(5) -0.6306(2) -0.39357(9) 0.0568(11) Uani 1 1 d . . .
N7 N -0.8982(4) -0.9972(2) -0.30464(9) 0.0613(11) Uani 1 1 d . C .
N8 N -0.5250(5) -0.8725(2) -0.27220(9) 0.0582(11) Uani 1 1 d . C .
O1 O -0.5850(2) 0.07075(17) -0.42463(6) 0.0377(7) Uani 1 1 d . . .
O2 O -0.4950(2) -0.06451(18) -0.51709(6) 0.0384(6) Uani 1 1 d . B .
O3 O -0.3794(3) -0.4318(2) -0.40708(7) 0.0595(9) Uani 1 1 d . . .
O4 O -0.4640(4) -0.5719(2) -0.31539(7) 0.0641(9) Uani 1 1 d . . .
O5 O -0.8811(4) -1.0704(2) -0.25814(8) 0.0684(10) Uani 1 1 d . C .
O6 O -0.9644(5) -0.9330(3) -0.35031(8) 0.0803(12) Uani 1 1 d . . .

loop_
_atom_site_aniso_label
_atom_site_aniso_U_11
_atom_site_aniso_U_22
_atom_site_aniso_U_33
_atom_site_aniso_U_23
_atom_site_aniso_U_13
_atom_site_aniso_U_12
C24 0.0235(19) 0.041(2) 0.059(3) 0.002(2) -0.0064(18) -0.0027(16)
N3 0.0234(17) 0.040(2) 0.057(2) -0.0032(17) 0.0119(15) 0.0073(14)
C51 0.123(5) 0.054(3) 0.054(3) -0.002(3) -0.011(3) 0.025(3)
N6 0.071(3) 0.048(2) 0.053(2) -0.003(2) -0.010(2) 0.014(2)
C78 0.128(5) 0.052(3) 0.052(3) -0.002(3) -0.008(3) 0.005(3)
N9 0.107(4) 0.044(3) 0.058(3) -0.002(2) -0.014(3) 0.005(2)
C4 0.0223(19) 0.049(3) 0.038(2) -0.0006(18) 0.0076(16) -0.0209(16)
C7 0.125(5) 0.064(4) 0.058(3) 0.014(3) 0.021(3) -0.051(4)
C1 0.0171(17) 0.041(2) 0.034(2) -0.0039(18) 0.0089(14) 0.0009(15)
C2 0.033(2) 0.045(3) 0.053(3) 0.011(2) 0.0105(19) -0.0063(18)
C3 0.0129(16) 0.054(3) 0.042(2) 0.005(2) 0.0010(15) -0.0084(16)
C10 0.0189(17) 0.032(2) 0.035(2) 0.0045(18) -0.0044(16) 0.0015(15)
C11 0.0089(15) 0.037(2) 0.0314(19) -0.0007(17) 0.0018(14) -0.0114(14)
C12 0.0239(19) 0.035(2) 0.0280(19) 0.0016(17) -0.0033(15) 0.0072(15)
C13 0.0169(17) 0.035(2) 0.034(2) 0.0008(17) 0.0031(14) 0.0004(15)
C14 0.0235(18) 0.025(2) 0.052(2) -0.0005(19) 0.0061(17) 0.0009(15)
C15 0.036(2) 0.046(3) 0.044(2) 0.002(2) 0.0089(18) -0.0045(19)
C16 0.038(2) 0.037(2) 0.061(3) -0.010(2) 0.008(2) 0.0062(18)
C17 0.0257(19) 0.055(3) 0.041(2) -0.006(2) 0.0058(16) 0.0003(18)
C18 0.0257(18) 0.034(2) 0.040(2) -0.0059(18) 0.0001(16) -0.0012(16)
C19 0.0283(19) 0.041(2) 0.035(2) 0.0013(18) -0.0014(16) 0.0001(16)
C20 0.0277(19) 0.023(2) 0.034(2) -0.0008(16) -0.0014(15) 0.0000(15)
C21 0.0124(15) 0.035(2) 0.037(2) 0.0043(17) 0.0057(14) -0.0007(15)
C22 0.0204(17) 0.028(2) 0.0304(19) -0.0024(16) -0.0054(14) 0.0093(15)
C23 0.0158(16) 0.031(2) 0.040(2) 0.0112(17) -0.0027(15) -0.0042(15)
C27 0.019(2) 0.052(3) 0.083(3) 0.011(3) 0.023(2) -0.0035(19)
C26 0.022(2) 0.052(3) 0.086(3) 0.005(3) 0.012(2) -0.002(2)
C25 0.027(2) 0.043(3) 0.079(3) 0.013(2) -0.005(2) -0.0175(19)
C28 0.090(4) 0.051(3) 0.035(2) 0.002(2) -0.002(2) -0.001(3)
C29 0.097(4) 0.044(3) 0.057(3) -0.003(2) -0.001(3) -0.003(3)
C30 0.073(3) 0.057(3) 0.039(2) -0.003(2) -0.007(2) -0.005(2)
C31 0.062(3) 0.056(3) 0.037(2) 0.002(2) 0.003(2) 0.005(2)
C32 0.081(4) 0.093(4) 0.043(3) -0.014(3) 0.004(3) 0.032(3)
C33 0.093(4) 0.104(5) 0.053(3) -0.008(3) 0.009(3) 0.051(4)
C34 0.109(5) 0.077(4) 0.073(4) 0.002(3) 0.039(4) 0.033(4)
C35 0.102(4) 0.054(3) 0.058(3) 0.004(3) -0.008(3) 0.007(3)
C36 0.127(5) 0.043(3) 0.054(3) 0.001(2) -0.020(3) 0.001(3)
C37 0.088(4) 0.035(3) 0.041(3) -0.010(2) -0.005(2) 0.000(2)
C38 0.083(3) 0.033(3) 0.028(2) -0.0014(19) -0.004(2) 0.013(2)
C39 0.094(4) 0.036(3) 0.034(2) 0.000(2) -0.016(2) -0.001(2)
C40 0.076(3) 0.037(3) 0.043(3) 0.003(2) -0.016(2) 0.001(2)
C41 0.083(3) 0.045(3) 0.057(3) -0.001(2) -0.021(3) 0.016(3)
C42 0.077(4) 0.036(3) 0.078(4) -0.001(3) -0.019(3) 0.009(3)
C43 0.080(4) 0.044(3) 0.086(4) 0.012(3) -0.024(3) 0.002(3)
C44 0.095(4) 0.045(3) 0.059(3) 0.008(3) -0.016(3) 0.001(3)
C45 0.083(3) 0.047(3) 0.039(3) 0.007(2) -0.018(2) 0.003(3)
C46 0.092(4) 0.059(3) 0.036(3) 0.002(2) -0.012(2) 0.001(3)
C47 0.094(4) 0.030(2) 0.042(3) 0.000(2) 0.004(2) 0.008(2)
C48 0.079(3) 0.039(3) 0.048(3) 0.001(2) 0.008(2) 0.011(2)
C49 0.091(4) 0.040(3) 0.037(2) 0.000(2) -0.001(2) 0.015(3)
C50 0.085(4) 0.050(3) 0.038(2) -0.006(2) -0.003(2) 0.020(3)
C54 0.071(3) 0.067(4) 0.075(4) -0.003(3) -0.026(3) 0.018(3)
C53 0.076(4) 0.079(4) 0.090(4) -0.020(4) -0.026(3) 0.028(3)
C52 0.111(5) 0.064(4) 0.085(4) -0.015(3) -0.041(4) 0.053(4)
C55 0.108(4) 0.055(3) 0.041(3) -0.003(2) -0.021(3) 0.015(3)
C56 0.117(5) 0.071(4) 0.065(4) -0.017(3) -0.039(4) 0.040(4)
C57 0.094(4) 0.070(4) 0.048(3) -0.011(3) -0.010(3) 0.030(3)
C64 0.113(4) 0.034(3) 0.044(3) -0.005(2) -0.020(3) 0.013(3)
C65 0.097(4) 0.041(3) 0.035(2) -0.005(2) -0.023(2) 0.009(3)
C66 0.120(5) 0.041(3) 0.030(2) 0.003(2) -0.003(3) 0.019(3)
C67 0.113(4) 0.043(3) 0.044(3) 0.010(2) -0.004(3) 0.009(3)
C68 0.126(5) 0.036(3) 0.058(3) 0.004(3) 0.001(3) 0.003(3)
C69 0.127(5) 0.035(3) 0.073(4) 0.007(3) 0.009(4) 0.015(3)
C70 0.111(5) 0.044(3) 0.084(4) 0.013(3) 0.004(4) 0.024(3)
C71 0.136(6) 0.050(3) 0.061(3) 0.013(3) -0.013(3) 0.028(3)
C72 0.119(5) 0.057(3) 0.038(3) 0.008(2) -0.013(3) 0.015(3)
C73 0.125(5) 0.062(4) 0.040(3) -0.007(2) -0.010(3) 0.028(3)
C74 0.107(4) 0.037(3) 0.044(3) 0.001(2) -0.022(3) 0.002(3)
C75 0.108(4) 0.032(3) 0.046(3) -0.001(2) -0.014(3) 0.005(3)
C76 0.112(4) 0.039(3) 0.033(2) -0.003(2) -0.005(2) 0.009(3)
C77 0.109(4) 0.037(3) 0.043(3) -0.005(2) -0.004(3) 0.006(3)
C81 0.107(5) 0.067(4) 0.056(3) -0.001(3) -0.016(3) -0.001(3)
C80 0.120(5) 0.056(4) 0.059(3) -0.005(3) -0.004(3) -0.025(3)
C79 0.122(5) 0.047(3) 0.070(4) -0.001(3) -0.013(4) -0.018(3)
N1 0.0068(12) 0.0403(18) 0.0396(18) 0.0044(15) 0.0093(12) -0.0094(12)
N2 0.0092(13) 0.0342(18) 0.0375(17) 0.0039(14) 0.0037(12) -0.0061(12)
N4 0.077(3) 0.045(2) 0.0325(19) 0.0040(17) -0.0069(18) 0.0063(19)
N5 0.088(3) 0.040(2) 0.042(2) -0.0032(18) -0.006(2) 0.013(2)
N7 0.094(3) 0.042(2) 0.048(2) -0.0089(19) -0.025(2) 0.024(2)
N8 0.096(3) 0.038(2) 0.041(2) -0.0038(17) -0.010(2) 0.004(2)
O1 0.0252(13) 0.0449(16) 0.0428(16) -0.0062(13) 0.0001(11) -0.0124(12)
O2 0.0282(13) 0.0534(17) 0.0335(14) 0.0028(13) 0.0072(11) -0.0040(12)
O3 0.090(2) 0.0463(19) 0.0420(18) 0.0153(16) -0.0087(16) 0.0093(17)
O4 0.098(3) 0.054(2) 0.0397(18) 0.0027(15) 0.0034(18) -0.0026(19)
O5 0.107(3) 0.048(2) 0.051(2) 0.0073(17) -0.0231(19) 0.0027(19)
O6 0.119(3) 0.076(3) 0.046(2) -0.0047(18) -0.021(2) 0.034(2)

loop_
_atom_type_symbol
_atom_type_description
_atom_type_scat_dispersion_real
_atom_type_scat_dispersion_imag
_atom_type_scat_source
C C 0.0033 0.0016 'International Tables Vol C Tables 4.2.6.8 and 6.1.1.4'
H H 0.0000 0.0000 'International Tables Vol C Tables 4.2.6.8 and 6.1.1.4'
N N 0.0061 0.0033 'International Tables Vol C Tables 4.2.6.8 and 6.1.1.4'
O O 0.0106 0.0060 'International Tables Vol C Tables 4.2.6.8 and 6.1.1.4'

loop_
_geom_angle_atom_site_label_1
_geom_angle_atom_site_label_2
_geom_angle_atom_site_label_3
_geom_angle
_geom_angle_site_symmetry_1
_geom_angle_site_symmetry_3
_geom_angle_publ_flag
C23 C24 C25 118.9(4) . . ?
C23 N3 C27 115.9(4) . . ?
C52 C51 C50 118.7(6) . . ?
C50 N6 C54 117.0(4) . . ?
C79 C78 C77 120.1(6) . . ?
C81 N9 C77 117.0(5) . . ?
C5A C4 C9A 118.7(5) . . ?
C5A C4 C9B 95.5(6) . . ?
C9A C4 C9B 52.0(5) . . ?
C5A C4 C5B 46.1(6) . . ?
C9A C4 C5B 98.5(6) . . ?
C9B C4 C5B 116.7(8) . . ?
C5A C4 C3 118.5(4) . . ?
C9A C4 C3 122.7(4) . . ?
C9B C4 C3 124.9(5) . . ?
C5B C4 C3 118.1(6) . . ?
C8A C7 C6A 116.5(6) . . ?
C8A C7 C8B 47.5(6) . . ?
C6A C7 C8B 99.4(8) . . ?
C8A C7 C6B 96.4(8) . . ?
C6A C7 C6B 48.4(7) . . ?
C8B C7 C6B 119.3(9) . . ?
C4 C5A C6A 119.2(7) . . ?
C7 C6A C5A 123.1(8) . . ?
C7 C8A C9A 121.4(6) . . ?
C8A C9A C4 121.0(6) . . ?
C6B C5B C4 120.3(10) . . ?
C7 C6B C5B 121.2(10) . . ?
C7 C8B C9B 117.8(9) . . ?
C4 C9B C8B 123.5(9) . . ?
C59A C58A C63A 120.0 . . ?
C59A C58A C57 123.4(5) . . ?
C63A C58A C57 116.5(5) . . ?
C58A C59A C60A 120.0 . . ?
C61A C60A C59A 120.0 . . ?
C60A C61A C62A 120.0 . . ?
C61A C62A C63A 120.0 . . ?
C62A C63A C58A 120.0 . . ?
C59B C58B C63B 120.0 . . ?
C59B C58B C57 113.3(6) . . ?
C63B C58B C57 126.3(6) . . ?
C58B C59B C60B 120.0 . . ?
C59B C60B C61B 120.0 . . ?
C62B C61B C60B 120.0 . . ?
C61B C62B C63B 120.0 . . ?
C62B C63B C58B 120.0 . . ?
O2 C1 N1 101.8(3) . . ?
O2 C1 C19 106.0(3) . . ?
N1 C1 C19 113.3(3) . . ?
O2 C1 C18 111.4(3) . . ?
N1 C1 C18 109.6(3) . . ?
C19 C1 C18 114.0(3) . . ?
O2 C2 C3 104.8(3) . . ?
N1 C3 C4 114.3(3) . . ?
N1 C3 C2 99.2(3) . . ?
C4 C3 C2 114.4(3) . . ?
O1 C10 N1 122.5(3) . . ?
O1 C10 C11 119.6(3) . . ?
N1 C10 C11 117.9(3) . . ?
C20 C11 C12 118.2(3) . . ?
C20 C11 C10 116.6(3) . . ?
C12 C11 C10 125.0(3) . . ?
N2 C12 C11 121.5(3) . . ?
N2 C12 C13 113.7(3) . . ?
C11 C12 C13 124.7(3) . . ?
C14 C13 C18 117.7(3) . . ?
C14 C13 C12 119.2(3) . . ?
C18 C13 C12 123.1(3) . . ?
C15 C14 C13 122.9(4) . . ?
C14 C15 C16 119.0(4) . . ?
C17 C16 C15 119.2(4) . . ?
C18 C17 C16 121.9(4) . . ?
C17 C18 C13 119.3(4) . . ?
C17 C18 C1 119.9(3) . . ?
C13 C18 C1 120.9(3) . . ?
C11 C20 C21 120.4(3) . . ?
C22 C21 C20 117.7(3) . . ?
N2 C22 C21 123.4(3) . . ?
N2 C22 C23 116.0(3) . . ?
C21 C22 C23 120.6(3) . . ?
N3 C23 C24 123.4(3) . . ?
N3 C23 C22 116.2(3) . . ?
C24 C23 C22 120.5(3) . . ?
C26 C27 N3 125.0(4) . . ?
C27 C26 C25 119.7(4) . . ?
C26 C25 C24 117.1(4) . . ?
O4 C28 N4 102.3(4) . . ?
O4 C28 C46 105.9(4) . . ?
N4 C28 C46 114.3(4) . . ?
O4 C28 C45 110.5(4) . . ?
N4 C28 C45 109.7(3) . . ?
C46 C28 C45 113.5(4) . . ?
O4 C29 C30 103.8(4) . . ?
N4 C30 C31 115.1(4) . . ?
N4 C30 C29 100.8(4) . . ?
C31 C30 C29 113.4(4) . . ?
C36 C31 C32 114.8(5) . . ?
C36 C31 C30 123.8(4) . . ?
C32 C31 C30 121.1(4) . . ?
C33 C32 C31 121.5(5) . . ?
C34 C33 C32 119.2(5) . . ?
C35 C34 C33 121.6(6) . . ?
C34 C35 C36 119.3(5) . . ?
C35 C36 C31 123.4(5) . . ?
O3 C37 N4 121.5(5) . . ?
O3 C37 C38 119.4(4) . . ?
N4 C37 C38 119.0(4) . . ?
C47 C38 C39 117.5(5) . . ?
C47 C38 C37 117.6(4) . . ?
C39 C38 C37 124.6(5) . . ?
N5 C39 C38 121.9(5) . . ?
N5 C39 C40 114.4(4) . . ?
C38 C39 C40 123.6(5) . . ?
C41 C40 C45 118.4(5) . . ?
C41 C40 C39 118.2(5) . . ?
C45 C40 C39 123.4(4) . . ?
C42 C41 C40 121.7(5) . . ?
C43 C42 C41 119.0(5) . . ?
C44 C43 C42 120.8(5) . . ?
C43 C44 C45 121.2(6) . . ?
C44 C45 C40 118.9(5) . . ?
C44 C45 C28 120.3(5) . . ?
C40 C45 C28 120.9(4) . . ?
C48 C47 C38 120.5(4) . . ?
C47 C48 C49 118.9(5) . . ?
N5 C49 C48 122.0(5) . . ?
N5 C49 C50 116.2(4) . . ?
C48 C49 C50 121.8(5) . . ?
N6 C50 C51 121.7(5) . . ?
N6 C50 C49 116.7(4) . . ?
C51 C50 C49 121.5(5) . . ?
N6 C54 C53 124.9(6) . . ?
C54 C53 C52 118.6(6) . . ?
C53 C52 C51 118.9(5) . . ?
O6 C55 C73 105.5(4) . . ?
O6 C55 N7 100.9(5) . . ?
C73 C55 N7 114.4(4) . . ?
O6 C55 C72 112.0(4) . . ?
C73 C55 C72 113.8(5) . . ?
N7 C55 C72 109.4(4) . . ?
O6 C56 C57 105.3(5) . . ?
N7 C57 C56 99.5(5) . . ?
N7 C57 C58B 110.4(5) . . ?
C56 C57 C58B 113.4(5) . . ?
N7 C57 C58A 118.1(4) . . ?
C56 C57 C58A 112.0(5) . . ?
C58B C57 C58A 7.8(5) . . ?
O5 C64 N7 121.3(5) . . ?
O5 C64 C65 119.8(4) . . ?
N7 C64 C65 118.8(5) . . ?
C74 C65 C66 117.9(5) . . ?
C74 C65 C64 117.4(4) . . ?
C66 C65 C64 124.6(5) . . ?
N8 C66 C65 120.9(5) . . ?
N8 C66 C67 116.4(5) . . ?
C65 C66 C67 122.7(6) . . ?
C72 C67 C68 118.9(5) . . ?
C72 C67 C66 123.8(5) . . ?
C68 C67 C66 117.3(5) . . ?
C69 C68 C67 121.2(6) . . ?
C70 C69 C68 120.2(5) . . ?
C69 C70 C71 119.3(5) . . ?
C72 C71 C70 120.6(6) . . ?
C67 C72 C71 119.7(5) . . ?
C67 C72 C55 121.2(4) . . ?
C71 C72 C55 119.1(5) . . ?
C75 C74 C65 120.9(5) . . ?
C74 C75 C76 118.1(5) . . ?
N8 C76 C75 122.7(5) . . ?
N8 C76 C77 116.3(4) . . ?
C75 C76 C77 120.9(5) . . ?
N9 C77 C78 121.4(6) . . ?
N9 C77 C76 116.7(4) . . ?
C78 C77 C76 121.9(5) . . ?
N9 C81 C80 124.1(6) . . ?
C79 C80 C81 119.2(6) . . ?
C80 C79 C78 118.2(5) . . ?
C10 N1 C3 119.4(3) . . ?
C10 N1 C1 128.3(3) . . ?
C3 N1 C1 111.5(3) . . ?
C22 N2 C12 118.8(3) . . ?
C37 N4 C30 120.3(4) . . ?
C37 N4 C28 126.9(4) . . ?
C30 N4 C28 111.6(4) . . ?
C49 N5 C39 119.1(4) . . ?
C64 N7 C57 120.2(5) . . ?
C64 N7 C55 126.5(5) . . ?
C57 N7 C55 111.8(4) . . ?
C76 N8 C66 119.6(4) . . ?
C1 O2 C2 108.0(3) . . ?
C28 O4 C29 108.7(3) . . ?
C56 O6 C55 108.6(4) . . ?

loop_
_geom_bond_atom_site_label_1
_geom_bond_atom_site_label_2
_geom_bond_distance
_geom_bond_site_symmetry_2
_geom_bond_publ_flag
C24 C23 1.373(5) . ?
C24 C25 1.405(6) . ?
N3 C23 1.330(5) . ?
N3 C27 1.349(5) . ?
C51 C52 1.373(9) . ?
C51 C50 1.410(7) . ?
N6 C50 1.328(7) . ?
N6 C54 1.328(6) . ?
C78 C79 1.371(8) . ?
C78 C77 1.392(7) . ?
N9 C81 1.335(7) . ?
N9 C77 1.346(6) . ?
C4 C5A 1.374(3) . ?
C4 C9A 1.374(3) . ?
C4 C9B 1.381(5) . ?
C4 C5B 1.382(5) . ?
C4 C3 1.516(5) . ?
C7 C8A 1.373(3) . ?
C7 C6A 1.375(3) . ?
C7 C8B 1.381(5) . ?
C7 C6B 1.381(5) . ?
C5A C6A 1.375(3) . ?
C8A C9A 1.374(3) . ?
C5B C6B 1.382(5) . ?
C8B C9B 1.381(5) . ?
C58A C59A 1.3900 . ?
C58A C63A 1.3900 . ?
C58A C57 1.561(6) . ?
C59A C60A 1.3900 . ?
C60A C61A 1.3900 . ?
C61A C62A 1.3900 . ?
C62A C63A 1.3900 . ?
C58B C59B 1.3900 . ?
C58B C63B 1.3900 . ?
C58B C57 1.550(6) . ?
C59B C60B 1.3900 . ?
C60B C61B 1.3900 . ?
C61B C62B 1.3900 . ?
C62B C63B 1.3900 . ?
C1 O2 1.424(4) . ?
C1 N1 1.496(5) . ?
C1 C19 1.508(5) . ?
C1 C18 1.521(5) . ?
C2 O2 1.440(5) . ?
C2 C3 1.516(6) . ?
C3 N1 1.495(4) . ?
C10 O1 1.231(4) . ?
C10 N1 1.346(5) . ?
C10 C11 1.510(5) . ?
C11 C20 1.382(5) . ?
C11 C12 1.399(5) . ?
C12 N2 1.371(4) . ?
C12 C13 1.475(5) . ?
C13 C14 1.399(5) . ?
C13 C18 1.413(5) . ?
C14 C15 1.367(5) . ?
C15 C16 1.396(6) . ?
C16 C17 1.389(6) . ?
C17 C18 1.380(5) . ?
C20 C21 1.396(5) . ?
C21 C22 1.388(5) . ?
C22 N2 1.327(4) . ?
C22 C23 1.498(5) . ?
C27 C26 1.328(6) . ?
C26 C25 1.376(6) . ?
C28 O4 1.419(6) . ?
C28 N4 1.489(6) . ?
C28 C46 1.513(7) . ?
C28 C45 1.528(7) . ?
C29 O4 1.442(6) . ?
C29 C30 1.534(7) . ?
C30 N4 1.468(6) . ?
C30 C31 1.513(6) . ?
C31 C36 1.374(6) . ?
C31 C32 1.416(7) . ?
C32 C33 1.381(8) . ?
C33 C34 1.348(8) . ?
C34 C35 1.343(7) . ?
C35 C36 1.364(7) . ?
C37 O3 1.240(5) . ?
C37 N4 1.342(6) . ?
C37 C38 1.498(7) . ?
C38 C47 1.381(7) . ?
C38 C39 1.417(6) . ?
C39 N5 1.351(7) . ?
C39 C40 1.480(7) . ?
C40 C41 1.407(6) . ?
C40 C45 1.408(7) . ?
C41 C42 1.378(7) . ?
C42 C43 1.377(8) . ?
C43 C44 1.377(7) . ?
C44 C45 1.393(7) . ?
C47 C48 1.376(7) . ?
C48 C49 1.395(6) . ?
C49 N5 1.340(6) . ?
C49 C50 1.492(7) . ?
C54 C53 1.355(8) . ?
C53 C52 1.360(9) . ?
C55 O6 1.422(6) . ?
C55 C73 1.502(8) . ?
C55 N7 1.503(7) . ?
C55 C72 1.523(7) . ?
C56 O6 1.398(8) . ?
C56 C57 1.537(7) . ?
C57 N7 1.461(7) . ?
C64 O5 1.238(6) . ?
C64 N7 1.352(6) . ?
C64 C65 1.496(8) . ?
C65 C74 1.380(7) . ?
C65 C66 1.426(7) . ?
C66 N8 1.346(7) . ?
C66 C67 1.484(7) . ?
C67 C72 1.386(7) . ?
C67 C68 1.394(7) . ?
C68 C69 1.377(8) . ?
C69 C70 1.374(8) . ?
C70 C71 1.397(8) . ?
C71 C72 1.392(7) . ?
C74 C75 1.361(7) . ?
C75 C76 1.407(7) . ?
C76 N8 1.322(6) . ?
C76 C77 1.494(8) . ?
C81 C80 1.366(8) . ?
C80 C79 1.363(8) . ?
